data_7025302
loop_
_publ_author_name
'Zhang, Yi'
'Zhang, Ling'
'Hao, Zhaomin'
'Luo, Fang'

_publ_section_title
;
 Controlling the synthesis of novel chiral polyoxometalate-based compounds
 and racemic compounds from the same system.
;
_journal_issue 30
_journal_name_full 'Dalton transactions (Cambridge, England : 2003)'
_journal_page_first 7012
_journal_page_last 7016
_journal_paper_doi 10.1039/b926777h
_journal_volume 39
_journal_year 2010
_chemical_formula_sum 'C16 H78 Cu5 N16 O68 P2 W17'
_chemical_formula_weight 5088.03
_chemical_name_systematic
;
?
;
_space_group_IT_number 2
_symmetry_cell_setting triclinic
_symmetry_space_group_name_Hall '-P 1'
_symmetry_space_group_name_H-M 'P -1'
_atom_sites_solution_hydrogens geom
_atom_sites_solution_primary direct
_atom_sites_solution_secondary difmap
_audit_creation_method SHELXL-97
_cell_angle_alpha 81.040(5)
_cell_angle_beta 86.925(5)
_cell_angle_gamma 66.374(5)
_cell_formula_units_Z 2
_cell_length_a 11.860(5)
_cell_length_b 13.268(5)
_cell_length_c 31.027(5)
_cell_measurement_reflns_used 15040
_cell_measurement_temperature 293(2)
_cell_measurement_theta_max 25.00
_cell_measurement_theta_min 4.17
_cell_volume 4418(3)
_computing_cell_refinement CrysAlis
_computing_data_collection 'CrysAlis (Oxford Diffraction, 2006)'
_computing_data_reduction CrysAlis
_computing_structure_refinement 'SHELXL-97 (Sheldrick, 1997)'
_computing_structure_solution 'SHELXS-97 (Sheldrick, 1990)'
_diffrn_ambient_temperature 293(2)
_diffrn_measured_fraction_theta_full 0.967
_diffrn_measured_fraction_theta_max 0.967
_diffrn_radiation_monochromator graphite
_diffrn_radiation_source 'fine-focus sealed tube'
_diffrn_radiation_type MoK\a
_diffrn_radiation_wavelength 0.71069
_diffrn_reflns_av_R_equivalents 0.0551
_diffrn_reflns_av_sigmaI/netI 0.0825
_diffrn_reflns_limit_h_max 14
_diffrn_reflns_limit_h_min -13
_diffrn_reflns_limit_k_max 15
_diffrn_reflns_limit_k_min -15
_diffrn_reflns_limit_l_max 36
_diffrn_reflns_limit_l_min -27
_diffrn_reflns_number 27610
_diffrn_reflns_theta_full 25.00
_diffrn_reflns_theta_max 25.00
_diffrn_reflns_theta_min 4.17
_exptl_absorpt_coefficient_mu 23.343
_exptl_absorpt_correction_T_max 0.009
_exptl_absorpt_correction_T_min 0.004
_exptl_absorpt_correction_type multi-scan
_exptl_absorpt_process_details
;
CrysAlis (Oxford Diffraction, 2006)
;
_exptl_crystal_colour pink
_exptl_crystal_density_diffrn 3.824
_exptl_crystal_density_method 'not measured'
_exptl_crystal_description block
_exptl_crystal_F_000 4526
_exptl_crystal_size_max 0.27
_exptl_crystal_size_mid 0.25
_exptl_crystal_size_min 0.22
_refine_diff_density_max 3.807
_refine_diff_density_min -3.783
_refine_diff_density_rms 0.582
_refine_ls_extinction_method none
_refine_ls_goodness_of_fit_ref 1.047
_refine_ls_hydrogen_treatment constr
_refine_ls_matrix_type full
_refine_ls_number_parameters 1109
_refine_ls_number_reflns 15040
_refine_ls_number_restraints 668
_refine_ls_restrained_S_all 1.028
_refine_ls_R_factor_all 0.1086
_refine_ls_R_factor_gt 0.0777
_refine_ls_shift/su_max 0.000
_refine_ls_shift/su_mean 0.000
_refine_ls_structure_factor_coef Fsqd
_refine_ls_weighting_details 'calc w=1/[\s^2^(Fo^2^)+(0.1113P)^2^+230.2657P] where P=(Fo^2^+2Fc^2^)/3'
_refine_ls_weighting_scheme calc
_refine_ls_wR_factor_gt 0.1924
_refine_ls_wR_factor_ref 0.2057
_reflns_number_gt 10859
_reflns_number_total 15040
_reflns_threshold_expression >2sigma(I)
_cod_data_source_file b926777h.txt
_cod_data_source_block 2
_cod_depositor_comments
;
The following automatic conversions were performed:

'_symmetry_cell_setting' value 'Triclinic' changed to 'triclinic'
according to /home/saulius/struct/CIF-dictionaries/cif_core.dic
dictionary named 'cif_core.dic' version 2.4.2 from 2011-04-26.

Automatic conversion script
Id: cif_fix_values 1891 2012-01-12 08:04:46Z andrius 
;
_cod_original_sg_symbol_H-M P-1
_cod_database_code 7025302

loop_
_symmetry_equiv_pos_as_xyz
'x, y, z'
'-x, -y, -z'

loop_
_atom_site_label
_atom_site_type_symbol
_atom_site_fract_x
_atom_site_fract_y
_atom_site_fract_z
_atom_site_U_iso_or_equiv
_atom_site_adp_type
_atom_site_occupancy
_atom_site_symmetry_multiplicity
_atom_site_calc_flag
_atom_site_refinement_flags
W1 W 0.74742(9) 0.64821(9) 0.40717(4) 0.0182(3) Uani 1 1 d .
W2 W 0.93222(9) 0.47504(8) 0.32459(4) 0.0144(2) Uani 1 1 d .
W3 W 0.87273(9) 0.98395(8) 0.19099(4) 0.0178(3) Uani 1 1 d .
W4 W 0.67029(9) 0.48396(8) 0.28112(4) 0.0164(3) Uani 1 1 d .
W5 W 0.96796(9) 0.73433(8) 0.33545(4) 0.0158(2) Uani 1 1 d .
W6 W 0.73296(9) 0.97883(8) 0.30292(4) 0.0157(2) Uani 1 1 d .
W7 W 0.55993(10) 0.75340(9) 0.13515(4) 0.0210(3) Uani 1 1 d .
W8 W 1.07874(9) 0.48219(8) 0.21406(4) 0.0166(3) Uani 1 1 d .
W9 W 0.48606(9) 0.65516(9) 0.36225(4) 0.0197(3) Uani 1 1 d .
W10 W 0.58968(10) 0.99249(9) 0.14276(4) 0.0212(3) Uani 1 1 d .
W11 W 0.44983(9) 0.98489(8) 0.25424(4) 0.0180(3) Uani 1 1 d .
W12 W 0.51413(9) 0.89551(9) 0.37349(4) 0.0196(3) Uani 1 1 d .
W13 W 1.11564(10) 0.66003(9) 0.11533(4) 0.0212(3) Uani 1 1 d .
W14 W 0.87978(11) 0.90712(9) 0.08059(4) 0.0236(3) Uani 1 1 d .
W15 W 0.85280(10) 0.66580(9) 0.07175(4) 0.0225(3) Uani 1 1 d .
W16 W 0.82005(9) 0.48557(8) 0.17131(4) 0.0172(3) Uani 1 1 d .
W17 W 0.42450(14) 0.75111(13) 0.24577(6) 0.0210(4) Uani 0.50 1 d P
Cu5 Cu 0.42450(14) 0.75111(13) 0.24577(6) 0.0210(4) Uani 0.50 1 d P
W18 W 1.10054(14) 0.74293(12) 0.22389(6) 0.0167(4) Uani 0.50 1 d P
Cu6 Cu 1.10054(14) 0.74293(12) 0.22389(6) 0.0167(4) Uani 0.50 1 d P
P1 P 0.8377(6) 0.7418(5) 0.1758(2) 0.0165(15) Uani 1 1 d .
P2 P 0.6938(5) 0.7365(5) 0.2939(2) 0.0108(13) Uani 1 1 d .
O1 O 0.5910(15) 0.8032(13) 0.2614(6) 0.018(4) Uani 1 1 d U
O2 O 0.8963(17) 0.7425(15) 0.1284(7) 0.026(4) Uani 1 1 d U
O3 O 1.0926(17) 0.7021(15) 0.3692(7) 0.024(4) Uani 1 1 d U
O4 O 0.7596(15) 0.6158(14) 0.2856(6) 0.017(4) Uani 1 1 d U
O5 O 0.6275(16) 0.3750(15) 0.2821(7) 0.022(4) Uani 1 1 d U
O6 O 0.8750(15) 0.6176(13) 0.1961(6) 0.017(4) Uani 1 1 d U
O7 O 0.7003(15) 0.8002(13) 0.1690(6) 0.017(4) Uani 1 1 d U
O8 O 0.8253(15) 0.9820(13) 0.2502(6) 0.016(4) Uani 1 1 d U
O9 O 0.5002(15) 0.9881(14) 0.1952(6) 0.017(4) Uani 1 1 d U
O10 O 0.7656(16) 0.4676(14) 0.2295(7) 0.022(4) Uani 1 1 d U
O11 O 0.3844(17) 0.6013(16) 0.3889(7) 0.028(5) Uani 1 1 d U
O12 O 0.3437(17) 1.1181(15) 0.2513(8) 0.029(5) Uani 1 1 d U
O13 O 0.4398(15) 0.9518(15) 0.3171(7) 0.020(4) Uani 1 1 d U
O14 O 0.3510(14) 0.9113(12) 0.2470(6) 0.015(4) Uani 1 1 d U
O16 O 0.6661(17) 0.6050(14) 0.1586(7) 0.023(4) Uani 1 1 d U
O17 O 0.8823(14) 0.8936(13) 0.3357(6) 0.013(4) Uani 1 1 d U
O18 O 0.272(2) 0.7211(18) 0.2371(9) 0.043(6) Uani 1 1 d U
O19 O 0.6351(16) 0.7340(14) 0.3416(7) 0.022(4) Uani 1 1 d U
O20 O 0.9970(14) 0.4584(13) 0.2686(6) 0.016(4) Uani 1 1 d U
O21 O 0.6413(16) 0.9454(14) 0.3510(7) 0.020(4) Uani 1 1 d U
O22 O 1.0507(17) 0.8083(15) 0.0794(7) 0.025(4) Uani 1 1 d U
O23 O 0.9906(15) 0.5889(13) 0.3254(6) 0.013(4) Uani 1 1 d U
O24 O 1.0321(18) 0.6177(16) 0.0732(7) 0.030(5) Uani 1 1 d U
O25 O 1.1365(16) 0.7205(14) 0.1605(7) 0.024(4) Uani 1 1 d U
O26 O 0.5946(15) 1.0083(14) 0.2686(7) 0.022(4) Uani 1 1 d U
O27 O 0.8108(18) 0.5924(16) 0.4600(8) 0.032(5) Uani 1 1 d U
O28 O 0.4681(17) 0.7752(14) 0.1860(7) 0.025(4) Uani 1 1 d U
O29 O 0.8380(15) 0.5289(14) 0.3740(6) 0.017(4) Uani 1 1 d U
O30 O 1.2620(17) 0.6033(16) 0.0953(7) 0.028(5) Uani 1 1 d U
O31 O 0.8709(16) 0.5403(15) 0.1159(7) 0.025(4) Uani 1 1 d U
O32 O 0.6895(15) 0.7319(14) 0.0877(7) 0.020(4) Uani 1 1 d U
O33 O 0.5970(17) 0.5321(15) 0.3344(7) 0.028(5) Uani 1 1 d U
O34 O 0.7049(17) 1.0157(15) 0.1755(7) 0.025(4) Uani 1 1 d U
O35 O 0.7981(16) 0.3793(15) 0.1506(7) 0.026(4) Uani 1 1 d U
O36 O 1.1096(14) 0.5362(14) 0.1562(7) 0.019(4) Uani 1 1 d U
O37 O 0.7106(16) 0.9584(14) 0.0973(7) 0.021(4) Uani 1 1 d U
O38 O 0.4121(15) 0.7232(13) 0.3089(6) 0.016(4) Uani 1 1 d U
O39 O 0.8587(16) 0.7145(15) 0.3832(7) 0.024(4) Uani 1 1 d U
O40 O 0.5118(18) 0.9112(15) 0.1188(8) 0.032(5) Uani 1 1 d U
O41 O 0.9847(17) 0.4125(14) 0.1885(7) 0.025(4) Uani 1 1 d U
O42 O 0.8889(15) 0.8016(13) 0.2013(6) 0.017(4) Uani 1 1 d U
O43 O 0.8259(14) 0.4084(13) 0.3158(6) 0.013(4) Uani 1 1 d U
O44 O 0.6131(15) 0.6018(14) 0.4092(6) 0.019(4) Uani 1 1 d U
O45 O 0.4268(17) 0.7996(15) 0.3830(8) 0.028(5) Uani 1 1 d U
O46 O 1.1098(17) 0.5916(15) 0.2341(7) 0.027(5) Uani 1 1 d U
O47 O 0.7841(15) 0.7933(14) 0.2954(6) 0.018(4) Uani 1 1 d U
O48 O 0.4980(16) 1.1280(15) 0.1197(7) 0.024(4) Uani 1 1 d U
O49 O 0.7097(16) 1.1099(14) 0.3132(7) 0.022(4) Uani 1 1 d U
O50 O 0.4224(18) 0.9951(16) 0.4047(8) 0.031(5) Uani 1 1 d U
O51 O 1.0403(18) 0.7559(16) 0.2819(8) 0.031(5) Uani 1 1 d U
O52 O 0.8691(18) 1.1167(15) 0.1829(7) 0.028(5) Uani 1 1 d U
O53 O 0.8395(19) 0.6165(17) 0.0262(8) 0.036(5) Uani 1 1 d U
O54 O 0.463(2) 0.7312(18) 0.1016(9) 0.041(6) Uani 1 1 d U
O55 O 1.2178(15) 0.3722(14) 0.2239(7) 0.020(4) Uani 1 1 d U
O56 O 1.0439(14) 0.3624(13) 0.3537(6) 0.013(4) Uani 1 1 d U
O57 O 0.5455(14) 0.5970(14) 0.2509(7) 0.018(4) Uani 1 1 d U
O58 O 0.8471(16) 0.8133(14) 0.0446(7) 0.021(4) Uani 1 1 d U
O59 O 0.6314(16) 0.7969(14) 0.4173(7) 0.021(4) Uani 1 1 d U
O60 O 0.8770(16) 1.0119(15) 0.0400(7) 0.024(4) Uani 1 1 d U
O61 O 1.0367(16) 0.9026(15) 0.2081(7) 0.026(5) Uani 1 1 d U
O62 O 0.9097(16) 0.9558(14) 0.1294(7) 0.021(4) Uani 1 1 d U
O63 O 0.170(3) 0.125(2) 0.3632(12) 0.068(8) Uani 1 1 d U
O64 O 0.134(3) 0.146(3) 0.0405(12) 0.080(10) Uani 1 1 d U
O65 O 1.213(3) 0.958(3) 0.1555(14) 0.090(10) Uani 1 1 d U
O66 O 0.302(3) 0.487(3) 0.4539(15) 0.100(12) Uani 1 1 d U
O67 O 0.767(3) 0.300(3) 0.4018(14) 0.094(11) Uani 1 1 d U
O68 O 1.189(5) 0.937(4) 0.0727(19) 0.136(17) Uani 1 1 d U
O69 O 0.690(5) 0.389(5) 0.477(2) 0.17(2) Uani 1 1 d U
Cu1 Cu 0.4274(3) 0.3733(3) 0.25319(14) 0.0296(9) Uani 1 1 d .
Cu2 Cu 0.0361(3) 0.0259(3) 0.34785(15) 0.0354(10) Uani 1 1 d .
Cu3 Cu -0.0006(4) 0.2803(3) 0.08037(15) 0.0373(10) Uani 1 1 d .
Cu4 Cu 1.0000 0.5000 0.5000 0.0364(13) Uani 1 2 d S
Cu7 Cu 0.5000 1.0000 0.0000 0.144(5) Uani 1 2 d SU
N1 N 0.086(2) 0.210(2) 0.1388(10) 0.037(6) Uani 1 1 d U
H1C H 0.0429 0.2486 0.1598 0.044 Uiso 1 1 calc R
H1D H 0.0899 0.1397 0.1454 0.044 Uiso 1 1 calc R
N2 N -0.083(2) 0.172(2) 0.3145(9) 0.032(6) Uani 1 1 d U
H2C H -0.1610 0.1779 0.3192 0.039 Uiso 1 1 calc R
H2D H -0.0761 0.2296 0.3246 0.039 Uiso 1 1 calc R
N3 N 0.153(2) -0.113(2) 0.3807(11) 0.041(7) Uani 1 1 d U
H3C H 0.1553 -0.1714 0.3686 0.049 Uiso 1 1 calc R
H3D H 0.2285 -0.1129 0.3795 0.049 Uiso 1 1 calc R
N4 N 0.517(3) 0.262(3) 0.2141(13) 0.061(7) Uani 1 1 d U
H4C H 0.5822 0.2071 0.2287 0.073 Uiso 1 1 calc R
H4D H 0.4670 0.2309 0.2067 0.073 Uiso 1 1 calc R
N5 N 0.424(2) 0.486(2) 0.2002(9) 0.030(6) Uani 1 1 d U
H5C H 0.3454 0.5324 0.1932 0.036 Uiso 1 1 calc R
H5D H 0.4648 0.5264 0.2060 0.036 Uiso 1 1 calc R
N6 N 0.103(3) -0.004(2) 0.2876(11) 0.043(7) Uani 1 1 d U
H6C H 0.1857 -0.0397 0.2888 0.051 Uiso 1 1 calc R
H6D H 0.0714 -0.0458 0.2768 0.051 Uiso 1 1 calc R
N7 N -0.128(2) 0.212(2) 0.0902(11) 0.041(7) Uani 1 1 d U
H7C H -0.0956 0.1419 0.0841 0.049 Uiso 1 1 calc R
H7D H -0.1516 0.2100 0.1183 0.049 Uiso 1 1 calc R
N8 N 0.919(4) 0.569(3) 0.5516(15) 0.082(9) Uani 1 1 d DU
H8C H 0.8489 0.5587 0.5573 0.099 Uiso 1 1 calc R
H8D H 0.9688 0.5380 0.5751 0.099 Uiso 1 1 calc R
N9 N 0.331(2) 0.4868(19) 0.2933(9) 0.027(6) Uani 1 1 d U
H9C H 0.3646 0.5368 0.2934 0.032 Uiso 1 1 calc R
H9D H 0.2523 0.5231 0.2843 0.032 Uiso 1 1 calc R
N10 N 0.123(3) 0.356(3) 0.0736(13) 0.056(8) Uani 1 1 d U
H10E H 0.1630 0.3455 0.0481 0.067 Uiso 1 1 calc R
H10F H 0.0827 0.4299 0.0736 0.067 Uiso 1 1 calc R
N11 N -0.107(3) 0.371(2) 0.0273(11) 0.042(7) Uani 1 1 d U
H11C H -0.1520 0.4405 0.0322 0.050 Uiso 1 1 calc R
H11D H -0.0594 0.3729 0.0038 0.050 Uiso 1 1 calc R
N12 N 1.034(3) 0.635(3) 0.4797(12) 0.054(8) Uani 1 1 d U
H12C H 1.1146 0.6180 0.4750 0.065 Uiso 1 1 calc R
H12D H 0.9912 0.6742 0.4551 0.065 Uiso 1 1 calc R
N13 N -0.049(3) 0.049(3) 0.4069(11) 0.055(8) Uani 1 1 d DU
H13C H -0.0818 0.1214 0.4096 0.066 Uiso 1 1 calc R
H13D H -0.1101 0.0241 0.4091 0.066 Uiso 1 1 calc R
N14 N 0.429(2) 0.2581(19) 0.3038(9) 0.028(6) Uani 1 1 d U
H14E H 0.4149 0.2036 0.2944 0.033 Uiso 1 1 calc R
H14F H 0.5037 0.2278 0.3171 0.033 Uiso 1 1 calc R
N15 N 0.404(6) 1.130(6) 0.023(3) 0.16(3) Uani 1 1 d DU
H15E H 0.3277 1.1573 0.0120 0.191 Uiso 1 1 calc R
H15F H 0.3994 1.1130 0.0522 0.191 Uiso 1 1 calc R
N16 N 0.413(7) 0.907(6) 0.015(3) 0.176(12) Uani 1 1 d DU
H16E H 0.4327 0.8763 0.0433 0.212 Uiso 1 1 calc R
H16F H 0.3325 0.9520 0.0148 0.212 Uiso 1 1 calc R
C1 C -0.058(3) 0.181(3) 0.2650(14) 0.049(9) Uani 1 1 d U
H1A H -0.1153 0.1621 0.2499 0.059 Uiso 1 1 calc R
H1B H -0.0662 0.2552 0.2528 0.059 Uiso 1 1 calc R
C2 C 0.070(3) 0.099(3) 0.2616(14) 0.046(9) Uani 1 1 d U
H2A H 0.0837 0.0860 0.2314 0.055 Uiso 1 1 calc R
H2B H 0.1248 0.1322 0.2683 0.055 Uiso 1 1 calc R
C3 C 0.210(3) 0.311(3) 0.1085(12) 0.040(8) Uani 1 1 d U
H3A H 0.1944 0.3679 0.1269 0.048 Uiso 1 1 calc R
H3B H 0.2913 0.2942 0.0964 0.048 Uiso 1 1 calc R
C4 C 0.210(3) 0.208(3) 0.1369(14) 0.047(9) Uani 1 1 d U
H4A H 0.2660 0.1425 0.1250 0.056 Uiso 1 1 calc R
H4B H 0.2383 0.2045 0.1660 0.056 Uiso 1 1 calc R
C5 C 0.338(4) 0.423(3) 0.3373(15) 0.052(10) Uani 1 1 d U
H5A H 0.2709 0.4666 0.3547 0.063 Uiso 1 1 calc R
H5B H 0.4147 0.4109 0.3513 0.063 Uiso 1 1 calc R
C6 C 0.114(4) -0.123(3) 0.4255(17) 0.068(12) Uani 1 1 d DU
H6A H 0.1866 -0.1619 0.4442 0.082 Uiso 1 1 calc R
H6B H 0.0655 -0.1678 0.4291 0.082 Uiso 1 1 calc R
C7 C 0.331(4) 0.313(3) 0.3353(16) 0.055(10) Uani 1 1 d U
H7A H 0.2508 0.3243 0.3251 0.066 Uiso 1 1 calc R
H7B H 0.3467 0.2685 0.3639 0.066 Uiso 1 1 calc R
C8 C 0.480(4) 0.427(4) 0.1646(17) 0.066(8) Uani 1 1 d U
H8A H 0.5277 0.4647 0.1484 0.079 Uiso 1 1 calc R
H8B H 0.4150 0.4334 0.1453 0.079 Uiso 1 1 calc R
C9 C 0.560(4) 0.310(4) 0.1748(17) 0.067(7) Uani 1 1 d U
H9A H 0.5589 0.2716 0.1507 0.081 Uiso 1 1 calc R
H9B H 0.6435 0.3018 0.1791 0.081 Uiso 1 1 calc R
C10 C 0.892(5) 0.683(3) 0.543(2) 0.091(9) Uani 1 1 d DU
H10A H 0.8166 0.7213 0.5263 0.109 Uiso 1 1 calc R
H10B H 0.8805 0.7129 0.5705 0.109 Uiso 1 1 calc R
C11 C -0.237(4) 0.280(3) 0.0615(15) 0.055(10) Uani 1 1 d U
H11A H -0.2849 0.2371 0.0584 0.066 Uiso 1 1 calc R
H11B H -0.2883 0.3457 0.0740 0.066 Uiso 1 1 calc R
C12 C -0.192(4) 0.311(3) 0.0197(16) 0.059(11) Uani 1 1 d U
H12A H -0.2601 0.3601 0.0006 0.071 Uiso 1 1 calc R
H12B H -0.1459 0.2451 0.0061 0.071 Uiso 1 1 calc R
C13 C 0.040(4) -0.012(3) 0.4393(13) 0.071 Uiso 1 1 d D
H13A H 0.0011 -0.0205 0.4671 0.071 Uiso 1 1 calc R
H13B H 0.0927 0.0272 0.4423 0.071 Uiso 1 1 calc R
C14 C 0.986(5) 0.703(5) 0.521(2) 0.093(10) Uani 1 1 d U
H14A H 1.0546 0.6823 0.5405 0.111 Uiso 1 1 calc R
H14B H 0.9580 0.7816 0.5101 0.111 Uiso 1 1 calc R
C15 C 0.425(9) 0.821(8) -0.008(3) 0.176(14) Uani 1 1 d DU
H15A H 0.4034 0.7639 0.0100 0.211 Uiso 1 1 calc R
H15B H 0.3768 0.8475 -0.0345 0.211 Uiso 1 1 calc R
C16 C 0.450(10) 1.215(8) 0.015(4) 0.20(4) Uiso 1 1 d D
H16A H 0.4065 1.2667 -0.0102 0.244 Uiso 1 1 calc R
H16B H 0.4302 1.2554 0.0398 0.244 Uiso 1 1 calc R

loop_
_atom_site_aniso_label
_atom_site_aniso_U_11
_atom_site_aniso_U_22
_atom_site_aniso_U_33
_atom_site_aniso_U_23
_atom_site_aniso_U_13
_atom_site_aniso_U_12
W1 0.0180(5) 0.0243(5) 0.0127(7) -0.0013(4) -0.0006(4) -0.0092(4)
W2 0.0126(5) 0.0123(5) 0.0171(7) 0.0007(4) -0.0023(4) -0.0045(4)
W3 0.0204(5) 0.0140(5) 0.0190(7) -0.0008(4) 0.0002(5) -0.0076(4)
W4 0.0151(5) 0.0150(5) 0.0207(7) -0.0028(4) -0.0008(4) -0.0075(4)
W5 0.0139(5) 0.0152(5) 0.0187(7) -0.0018(4) -0.0034(4) -0.0061(4)
W6 0.0148(5) 0.0134(5) 0.0201(7) -0.0051(4) 0.0006(4) -0.0060(4)
W7 0.0190(5) 0.0218(5) 0.0210(7) -0.0028(5) -0.0069(5) -0.0062(4)
W8 0.0132(5) 0.0148(5) 0.0204(7) -0.0041(4) -0.0005(4) -0.0036(4)
W9 0.0156(5) 0.0243(5) 0.0224(7) -0.0061(5) 0.0037(5) -0.0107(4)
W10 0.0207(5) 0.0183(5) 0.0201(7) 0.0023(5) -0.0065(5) -0.0040(4)
W11 0.0124(5) 0.0147(5) 0.0252(7) -0.0019(4) -0.0027(5) -0.0036(4)
W12 0.0181(5) 0.0211(5) 0.0197(7) -0.0088(5) 0.0061(5) -0.0068(4)
W13 0.0203(5) 0.0240(5) 0.0184(7) -0.0032(5) 0.0039(5) -0.0083(4)
W14 0.0325(6) 0.0218(5) 0.0142(7) 0.0004(5) 0.0012(5) -0.0095(5)
W15 0.0271(6) 0.0279(6) 0.0133(7) -0.0052(5) 0.0006(5) -0.0110(5)
W16 0.0174(5) 0.0159(5) 0.0195(7) -0.0055(4) -0.0004(4) -0.0067(4)
W17 0.0204(8) 0.0168(8) 0.0222(11) -0.0026(7) 0.0003(7) -0.0038(6)
Cu5 0.0204(8) 0.0168(8) 0.0222(11) -0.0026(7) 0.0003(7) -0.0038(6)
W18 0.0210(8) 0.0128(7) 0.0164(10) -0.0021(6) 0.0021(7) -0.0071(6)
Cu6 0.0210(8) 0.0128(7) 0.0164(10) -0.0021(6) 0.0021(7) -0.0071(6)
P1 0.026(3) 0.010(3) 0.014(4) -0.002(3) 0.002(3) -0.008(3)
P2 0.015(3) 0.006(3) 0.010(4) 0.000(2) 0.004(3) -0.004(2)
O1 0.019(7) 0.013(6) 0.018(8) -0.004(6) -0.005(6) -0.002(6)
O2 0.027(7) 0.025(7) 0.022(9) -0.008(6) 0.003(7) -0.005(6)
O3 0.026(7) 0.026(7) 0.023(9) 0.001(6) 0.001(6) -0.015(6)
O4 0.016(7) 0.019(7) 0.011(8) 0.005(6) -0.002(6) -0.004(6)
O5 0.024(7) 0.026(7) 0.017(8) 0.002(6) -0.005(6) -0.013(6)
O6 0.020(7) 0.014(6) 0.011(8) -0.002(6) -0.002(6) 0.002(6)
O7 0.018(7) 0.018(7) 0.013(8) 0.001(6) 0.002(6) -0.007(6)
O8 0.021(7) 0.017(7) 0.012(8) -0.003(6) -0.002(6) -0.008(6)
O9 0.017(7) 0.021(7) 0.008(8) -0.003(6) -0.004(6) 0.000(6)
O10 0.023(7) 0.025(7) 0.021(9) -0.005(6) -0.009(6) -0.010(6)
O11 0.031(8) 0.031(8) 0.020(9) -0.007(7) 0.014(7) -0.011(6)
O12 0.030(8) 0.022(7) 0.035(9) -0.011(7) 0.001(7) -0.008(6)
O13 0.013(7) 0.030(7) 0.017(8) -0.002(6) -0.005(6) -0.009(6)
O14 0.012(6) 0.009(6) 0.020(8) 0.003(6) 0.005(6) -0.002(5)
O16 0.030(8) 0.019(7) 0.018(8) -0.005(6) -0.002(7) -0.005(6)
O17 0.014(5) 0.014(5) 0.012(5) -0.003(4) 0.006(4) -0.008(4)
O18 0.049(9) 0.035(8) 0.039(10) -0.014(7) -0.008(8) -0.007(7)
O19 0.024(7) 0.018(7) 0.024(9) -0.010(6) 0.001(6) -0.005(6)
O20 0.010(6) 0.017(7) 0.019(8) 0.005(6) -0.003(6) -0.005(5)
O21 0.021(7) 0.021(7) 0.020(8) -0.003(6) 0.000(6) -0.009(6)
O22 0.032(8) 0.023(7) 0.019(9) -0.007(6) -0.005(7) -0.008(6)
O23 0.018(7) 0.013(6) 0.008(8) 0.007(6) -0.004(6) -0.008(5)
O24 0.037(8) 0.029(8) 0.022(9) -0.015(7) 0.006(7) -0.007(6)
O25 0.017(7) 0.022(7) 0.029(9) 0.004(6) 0.000(6) -0.007(6)
O26 0.015(7) 0.021(7) 0.023(8) 0.003(6) -0.006(6) -0.002(6)
O27 0.033(8) 0.032(8) 0.026(9) -0.004(7) -0.001(7) -0.007(6)
O28 0.027(7) 0.020(7) 0.028(9) -0.003(6) -0.007(7) -0.010(6)
O29 0.023(7) 0.021(7) 0.010(8) -0.007(6) 0.001(6) -0.009(6)
O30 0.022(7) 0.035(8) 0.023(9) -0.008(7) 0.011(7) -0.007(6)
O31 0.020(7) 0.032(8) 0.023(9) -0.006(7) -0.005(6) -0.009(6)
O32 0.014(7) 0.024(7) 0.019(8) -0.010(6) -0.004(6) -0.001(6)
O33 0.027(8) 0.025(7) 0.027(9) -0.007(7) 0.010(7) -0.007(6)
O34 0.029(8) 0.026(7) 0.021(9) -0.002(6) -0.002(7) -0.013(6)
O35 0.024(6) 0.029(6) 0.030(6) -0.010(4) -0.003(4) -0.011(4)
O36 0.011(6) 0.021(7) 0.021(8) -0.005(6) 0.001(6) -0.002(6)
O37 0.021(7) 0.020(7) 0.014(8) -0.002(6) -0.001(6) 0.001(6)
O38 0.018(7) 0.016(7) 0.011(8) 0.000(6) 0.004(6) -0.006(6)
O39 0.019(7) 0.027(7) 0.027(9) 0.001(6) 0.002(6) -0.012(6)
O40 0.036(8) 0.022(7) 0.035(9) -0.003(7) -0.007(7) -0.007(6)
O41 0.028(7) 0.017(7) 0.026(9) -0.003(6) -0.005(7) -0.004(6)
O42 0.023(7) 0.014(7) 0.013(8) -0.007(6) 0.004(6) -0.005(6)
O43 0.012(5) 0.015(5) 0.009(5) -0.001(4) 0.002(4) -0.003(4)
O44 0.019(7) 0.018(7) 0.016(8) 0.008(6) -0.009(6) -0.007(6)
O45 0.023(7) 0.023(7) 0.036(9) -0.007(7) 0.006(7) -0.006(6)
O46 0.026(7) 0.026(7) 0.030(9) -0.017(7) 0.004(7) -0.009(6)
O47 0.017(7) 0.019(7) 0.015(8) 0.001(6) -0.003(6) -0.007(6)
O48 0.024(7) 0.025(7) 0.013(8) 0.003(6) 0.001(6) 0.000(6)
O49 0.028(7) 0.017(7) 0.023(9) -0.005(6) 0.005(6) -0.010(6)
O50 0.031(8) 0.028(8) 0.028(9) -0.014(7) 0.008(7) -0.002(6)
O51 0.031(8) 0.029(8) 0.034(9) -0.003(7) -0.002(7) -0.013(6)
O52 0.034(8) 0.024(7) 0.024(9) -0.001(6) 0.000(7) -0.009(6)
O53 0.039(8) 0.035(8) 0.039(10) -0.016(7) 0.000(7) -0.015(7)
O54 0.042(9) 0.037(8) 0.039(10) -0.006(7) -0.006(7) -0.011(7)
O55 0.020(7) 0.017(7) 0.028(9) -0.008(6) -0.002(6) -0.011(6)
O56 0.012(5) 0.013(5) 0.012(5) 0.002(4) 0.006(4) -0.003(4)
O57 0.010(6) 0.019(7) 0.022(8) -0.003(6) 0.010(6) -0.003(5)
O58 0.025(5) 0.019(5) 0.019(6) 0.002(4) 0.003(4) -0.010(4)
O59 0.022(5) 0.020(5) 0.019(6) -0.008(4) 0.001(4) -0.005(4)
O60 0.025(5) 0.024(5) 0.015(6) 0.002(4) 0.000(4) -0.005(4)
O61 0.022(7) 0.031(8) 0.030(9) -0.004(7) 0.004(7) -0.015(6)
O62 0.021(7) 0.018(7) 0.024(9) -0.008(6) 0.006(6) -0.006(6)
O63 0.064(11) 0.063(11) 0.082(12) -0.013(9) -0.008(9) -0.028(8)
O64 0.083(12) 0.084(12) 0.076(13) -0.016(9) -0.001(9) -0.032(9)
O65 0.086(13) 0.091(13) 0.093(14) -0.001(9) 0.004(9) -0.041(9)
O66 0.099(14) 0.106(14) 0.094(15) -0.008(9) 0.002(9) -0.042(10)
O67 0.095(13) 0.088(13) 0.092(14) -0.004(9) 0.001(9) -0.033(9)
O68 0.139(19) 0.136(18) 0.138(19) -0.016(10) 0.005(10) -0.061(11)
O69 0.17(2) 0.17(2) 0.17(2) -0.024(10) 0.002(10) -0.070(12)
Cu1 0.0351(19) 0.0234(17) 0.031(3) -0.0047(16) 0.0064(17) -0.0125(15)
Cu2 0.0286(19) 0.0287(19) 0.044(3) -0.0057(18) 0.0027(18) -0.0059(16)
Cu3 0.044(2) 0.039(2) 0.026(3) -0.0007(18) 0.0041(19) -0.0152(18)
Cu4 0.043(3) 0.037(3) 0.028(4) 0.002(2) -0.006(3) -0.016(3)
Cu7 0.116(7) 0.169(8) 0.127(9) -0.022(7) 0.004(7) -0.036(6)
N1 0.038(10) 0.038(9) 0.028(10) -0.014(8) 0.002(8) -0.006(7)
N2 0.032(9) 0.030(9) 0.033(10) 0.002(7) 0.005(8) -0.014(7)
N3 0.039(10) 0.040(10) 0.057(12) -0.008(8) 0.003(8) -0.029(8)
N4 0.062(9) 0.057(9) 0.062(10) -0.008(7) 0.002(7) -0.022(7)
N5 0.034(9) 0.029(9) 0.030(10) -0.002(7) 0.002(8) -0.016(7)
N6 0.044(10) 0.044(10) 0.039(11) -0.005(8) 0.009(8) -0.018(8)
N7 0.040(10) 0.042(10) 0.043(11) -0.009(8) -0.001(8) -0.018(8)
N8 0.086(11) 0.085(11) 0.081(12) -0.015(8) -0.002(8) -0.038(8)
N9 0.022(8) 0.032(9) 0.033(10) -0.005(7) 0.007(7) -0.017(7)
N10 0.060(11) 0.050(11) 0.061(13) -0.010(9) -0.003(9) -0.025(9)
N11 0.041(10) 0.040(10) 0.037(11) -0.004(8) -0.002(8) -0.008(8)
N12 0.057(11) 0.055(11) 0.056(12) -0.005(9) -0.008(9) -0.028(9)
N13 0.061(11) 0.048(11) 0.051(12) -0.010(9) 0.005(9) -0.015(8)
N14 0.027(9) 0.024(8) 0.033(10) 0.002(7) -0.006(7) -0.012(7)
N15 0.16(3) 0.16(3) 0.16(3) -0.025(11) -0.002(10) -0.060(14)
N16 0.176(16) 0.176(14) 0.176(17) -0.022(8) 0.001(10) -0.069(11)
C1 0.053(12) 0.048(12) 0.048(13) -0.005(9) 0.000(9) -0.023(9)
C2 0.045(11) 0.046(11) 0.050(13) -0.008(9) 0.009(9) -0.022(9)
C3 0.038(11) 0.044(11) 0.032(12) -0.007(8) -0.002(8) -0.011(8)
C4 0.045(12) 0.047(12) 0.050(13) -0.010(9) -0.004(9) -0.019(9)
C5 0.053(12) 0.050(12) 0.054(14) -0.012(9) 0.000(9) -0.019(9)
C6 0.075(15) 0.062(14) 0.069(16) -0.007(9) -0.001(9) -0.029(10)
C7 0.059(13) 0.054(13) 0.055(14) -0.008(9) -0.001(9) -0.025(9)
C8 0.065(10) 0.064(10) 0.065(10) -0.006(7) 0.005(8) -0.023(7)
C9 0.067(9) 0.064(9) 0.066(9) -0.005(7) 0.005(7) -0.023(7)
C10 0.093(11) 0.091(11) 0.088(11) -0.013(7) -0.001(7) -0.034(7)
C11 0.056(13) 0.057(13) 0.054(14) -0.001(9) -0.005(9) -0.027(9)
C12 0.059(13) 0.059(13) 0.056(14) -0.012(9) -0.001(9) -0.019(9)
C14 0.095(12) 0.091(12) 0.092(12) -0.016(8) -0.001(8) -0.035(8)
C15 0.172(18) 0.178(15) 0.170(19) -0.025(10) 0.003(10) -0.062(12)

loop_
_atom_type_symbol
_atom_type_description
_atom_type_scat_dispersion_real
_atom_type_scat_dispersion_imag
_atom_type_scat_source
H H 0.0000 0.0000 'International Tables Vol C Tables 4.2.6.8 and 6.1.1.4'
O O 0.0106 0.0060 'International Tables Vol C Tables 4.2.6.8 and 6.1.1.4'
P P 0.1023 0.0942 'International Tables Vol C Tables 4.2.6.8 and 6.1.1.4'
W W -0.8490 6.8722 'International Tables Vol C Tables 4.2.6.8 and 6.1.1.4'
Cu Cu 0.3201 1.2651 'International Tables Vol C Tables 4.2.6.8 and 6.1.1.4'
C C 0.0033 0.0016 'International Tables Vol C Tables 4.2.6.8 and 6.1.1.4'
N N 0.0061 0.0033 'International Tables Vol C Tables 4.2.6.8 and 6.1.1.4'

loop_
_geom_angle_atom_site_label_1
_geom_angle_atom_site_label_2
_geom_angle_atom_site_label_3
_geom_angle
_geom_angle_site_symmetry_1
_geom_angle_site_symmetry_3
O27 W1 O44 101.1(9) . .
O27 W1 O39 100.4(9) . .
O44 W1 O39 158.4(8) . .
O27 W1 O29 102.4(9) . .
O44 W1 O29 88.2(8) . .
O39 W1 O29 86.0(8) . .
O27 W1 O59 100.3(9) . .
O44 W1 O59 89.5(7) . .
O39 W1 O59 87.9(8) . .
O29 W1 O59 157.2(8) . .
O27 W1 O19 171.7(8) . .
O44 W1 O19 73.7(7) . .
O39 W1 O19 85.1(8) . .
O29 W1 O19 84.1(7) . .
O59 W1 O19 73.5(7) . .
O56 W2 O43 98.1(7) . .
O56 W2 O20 99.2(8) . .
O43 W2 O20 91.7(7) . .
O56 W2 O23 102.3(7) . .
O43 W2 O23 159.3(7) . .
O20 W2 O23 88.6(7) . .
O56 W2 O29 95.6(8) . .
O43 W2 O29 88.9(7) . .
O20 W2 O29 165.0(7) . .
O23 W2 O29 85.5(7) . .
O56 W2 O4 171.6(7) . .
O43 W2 O4 73.7(6) . .
O20 W2 O4 82.9(7) . .
O23 W2 O4 85.8(6) . .
O29 W2 O4 82.9(7) . .
O52 W3 O61 100.2(9) . .
O52 W3 O8 96.5(9) . .
O61 W3 O8 90.1(8) . .
O52 W3 O34 100.1(8) . .
O61 W3 O34 159.7(8) . .
O8 W3 O34 88.5(8) . .
O52 W3 O62 96.6(9) . .
O61 W3 O62 92.1(9) . .
O8 W3 O62 166.2(7) . .
O34 W3 O62 84.7(8) . .
O52 W3 O42 176.9(8) . .
O61 W3 O42 77.0(7) . .
O8 W3 O42 84.7(7) . .
O34 W3 O42 82.7(7) . .
O62 W3 O42 82.4(7) . .
O5 W4 O57 102.2(8) . .
O5 W4 O10 99.1(9) . .
O57 W4 O10 89.4(8) . .
O5 W4 O33 98.4(9) . .
O57 W4 O33 90.0(8) . .
O10 W4 O33 162.2(8) . .
O5 W4 O43 100.0(7) . .
O57 W4 O43 157.7(7) . .
O10 W4 O43 88.7(7) . .
O33 W4 O43 85.2(8) . .
O5 W4 O4 170.9(7) . .
O57 W4 O4 86.9(7) . .
O10 W4 O4 80.3(7) . .
O33 W4 O4 81.9(7) . .
O43 W4 O4 70.9(6) . .
O3 W5 O51 98.9(9) . .
O3 W5 O23 100.4(8) . .
O51 W5 O23 89.8(8) . .
O3 W5 O17 101.7(8) . .
O51 W5 O17 92.0(8) . .
O23 W5 O17 157.2(7) . .
O3 W5 O39 94.8(9) . .
O51 W5 O39 166.2(8) . .
O23 W5 O39 85.8(8) . .
O17 W5 O39 87.1(7) . .
O3 W5 O47 173.0(8) . .
O51 W5 O47 85.9(8) . .
O23 W5 O47 84.7(6) . .
O17 W5 O47 72.8(6) . .
O39 W5 O47 80.8(7) . .
O49 W6 O26 102.0(8) . .
O49 W6 O21 96.4(8) . .
O26 W6 O21 86.2(8) . .
O49 W6 O17 99.3(8) . .
O26 W6 O17 158.6(7) . .
O21 W6 O17 89.6(7) . .
O49 W6 O8 96.7(8) . .
O26 W6 O8 88.8(8) . .
O21 W6 O8 166.7(7) . .
O17 W6 O8 90.6(7) . .
O49 W6 O47 172.9(8) . .
O26 W6 O47 85.0(7) . .
O21 W6 O47 82.8(7) . .
O17 W6 O47 73.7(6) . .
O8 W6 O47 84.5(7) . .
O54 W7 O28 101.5(10) . .
O54 W7 O16 102.2(9) . .
O28 W7 O16 92.8(8) . .
O54 W7 O40 100.1(10) . .
O28 W7 O40 91.3(9) . .
O16 W7 O40 156.1(8) . .
O54 W7 O32 91.2(10) . .
O28 W7 O32 167.2(7) . .
O16 W7 O32 83.4(8) . .
O40 W7 O32 87.4(9) . .
O54 W7 O7 169.5(10) . .
O28 W7 O7 87.0(7) . .
O16 W7 O7 83.3(7) . .
O40 W7 O7 73.4(7) . .
O32 W7 O7 80.4(7) . .
O55 W8 O46 100.8(8) . .
O55 W8 O36 97.8(8) . .
O46 W8 O36 89.7(9) . .
O55 W8 O20 99.1(8) . .
O46 W8 O20 90.3(9) . .
O36 W8 O20 162.8(7) . .
O55 W8 O41 101.0(7) . .
O46 W8 O41 158.2(8) . .
O36 W8 O41 87.6(8) . .
O20 W8 O41 86.0(8) . .
O55 W8 O6 171.7(7) . .
O46 W8 O6 87.6(7) . .
O36 W8 O6 82.0(7) . .
O20 W8 O6 80.8(6) . .
O41 W8 O6 70.6(6) . .
O11 W9 O38 103.9(9) . .
O11 W9 O33 102.4(8) . .
O38 W9 O33 88.8(8) . .
O11 W9 O45 100.3(9) . .
O38 W9 O45 90.3(8) . .
O33 W9 O45 156.8(8) . .
O11 W9 O44 97.9(9) . .
O38 W9 O44 158.2(7) . .
O33 W9 O44 85.8(8) . .
O45 W9 O44 86.4(8) . .
O11 W9 O19 167.3(9) . .
O38 W9 O19 86.9(7) . .
O33 W9 O19 84.3(7) . .
O45 W9 O19 72.6(7) . .
O44 W9 O19 71.5(7) . .
O48 W10 O34 101.7(9) . .
O48 W10 O9 97.8(8) . .
O34 W10 O9 87.6(8) . .
O48 W10 O40 100.5(9) . .
O34 W10 O40 157.8(8) . .
O9 W10 O40 89.9(9) . .
O48 W10 O37 97.7(8) . .
O34 W10 O37 87.6(8) . .
O9 W10 O37 164.5(7) . .
O40 W10 O37 89.1(9) . .
O48 W10 O7 172.9(8) . .
O34 W10 O7 85.3(7) . .
O9 W10 O7 83.0(7) . .
O40 W10 O7 72.5(7) . .
O37 W10 O7 81.9(7) . .
O12 W11 O14 101.0(8) . .
O12 W11 O9 98.8(9) . .
O14 W11 O9 93.2(8) . .
O12 W11 O13 94.5(9) . .
O14 W11 O13 90.3(8) . .
O9 W11 O13 165.4(7) . .
O12 W11 O26 98.9(8) . .
O14 W11 O26 159.5(7) . .
O9 W11 O26 88.7(8) . .
O13 W11 O26 83.1(8) . .
O12 W11 O1 177.5(9) . .
O14 W11 O1 78.6(6) . .
O9 W11 O1 83.7(7) . .
O13 W11 O1 83.1(7) . .
O26 W11 O1 81.3(7) . .
O50 W12 O13 102.8(9) . .
O50 W12 O45 98.0(9) . .
O13 W12 O45 89.2(9) . .
O50 W12 O59 99.4(9) . .
O13 W12 O59 157.7(8) . .
O45 W12 O59 88.8(8) . .
O50 W12 O21 104.8(9) . .
O13 W12 O21 86.4(8) . .
O45 W12 O21 157.2(8) . .
O59 W12 O21 86.9(8) . .
O50 W12 O19 169.1(9) . .
O13 W12 O19 84.5(7) . .
O45 W12 O19 73.7(7) . .
O59 W12 O19 73.7(7) . .
O21 W12 O19 83.6(7) . .
O30 W13 O25 102.8(9) . .
O30 W13 O36 101.6(8) . .
O25 W13 O36 88.9(8) . .
O30 W13 O24 97.8(9) . .
O25 W13 O24 159.4(8) . .
O36 W13 O24 87.5(8) . .
O30 W13 O22 101.2(9) . .
O25 W13 O22 90.2(8) . .
O36 W13 O22 156.8(7) . .
O24 W13 O22 85.2(8) . .
O30 W13 O2 168.3(9) . .
O25 W13 O2 87.7(7) . .
O36 W13 O2 83.7(7) . .
O24 W13 O2 71.7(8) . .
O22 W13 O2 73.1(7) . .
O60 W14 O62 102.0(9) . .
O60 W14 O37 101.5(8) . .
O62 W14 O37 87.6(8) . .
O60 W14 O22 100.2(9) . .
O62 W14 O22 89.9(8) . .
O37 W14 O22 158.2(8) . .
O60 W14 O58 98.3(9) . .
O62 W14 O58 159.7(8) . .
O37 W14 O58 87.9(8) . .
O22 W14 O58 87.0(8) . .
O60 W14 O2 170.9(8) . .
O62 W14 O2 85.7(8) . .
O37 W14 O2 83.4(7) . .
O22 W14 O2 74.9(8) . .
O58 W14 O2 74.1(7) . .
O53 W15 O32 101.4(9) . .
O53 W15 O31 101.2(10) . .
O32 W15 O31 88.5(8) . .
O53 W15 O24 99.1(9) . .
O32 W15 O24 159.5(8) . .
O31 W15 O24 88.3(8) . .
O53 W15 O58 98.9(10) . .
O32 W15 O58 89.9(8) . .
O31 W15 O58 159.7(8) . .
O24 W15 O58 86.2(8) . .
O53 W15 O2 170.3(9) . .
O32 W15 O2 86.0(7) . .
O31 W15 O2 85.1(8) . .
O24 W15 O2 73.6(7) . .
O58 W15 O2 74.6(8) . .
O35 W16 O41 100.3(8) . .
O35 W16 O16 101.3(8) . .
O41 W16 O16 158.1(8) . .
O35 W16 O10 101.1(9) . .
O41 W16 O10 92.0(8) . .
O16 W16 O10 87.6(8) . .
O35 W16 O31 93.2(9) . .
O41 W16 O31 89.3(8) . .
O16 W16 O31 85.8(8) . .
O10 W16 O31 165.2(8) . .
O35 W16 O6 172.8(7) . .
O41 W16 O6 73.6(7) . .
O16 W16 O6 84.7(7) . .
O10 W16 O6 83.1(7) . .
O31 W16 O6 83.1(7) . .
O28 W17 O38 169.0(7) . .
O28 W17 O14 90.6(8) . .
O38 W17 O14 90.4(7) . .
O28 W17 O57 89.8(8) . .
O38 W17 O57 85.7(8) . .
O14 W17 O57 161.1(7) . .
O28 W17 O18 98.9(9) . .
O38 W17 O18 91.6(9) . .
O14 W17 O18 101.0(7) . .
O57 W17 O18 97.6(8) . .
O28 W17 O1 85.3(7) . .
O38 W17 O1 84.5(7) . .
O14 W17 O1 73.5(6) . .
O57 W17 O1 87.7(6) . .
O18 W17 O1 173.2(8) . .
O51 W18 O61 91.7(9) . .
O51 W18 O46 87.3(9) . .
O61 W18 O46 161.0(8) . .
O51 W18 O18 96.5(10) . 1_655
O61 W18 O18 96.8(8) . 1_655
O46 W18 O18 102.2(8) . 1_655
O51 W18 O25 168.6(8) . .
O61 W18 O25 91.4(8) . .
O46 W18 O25 86.2(8) . .
O18 W18 O25 94.0(9) 1_655 .
O51 W18 O42 86.8(7) . .
O61 W18 O42 73.4(7) . .
O46 W18 O42 87.5(7) . .
O18 W18 O42 169.8(8) 1_655 .
O25 W18 O42 83.6(7) . .
O42 P1 O7 112.8(10) . .
O42 P1 O6 112.3(10) . .
O7 P1 O6 111.2(10) . .
O42 P1 O2 107.2(11) . .
O7 P1 O2 106.0(11) . .
O6 P1 O2 106.9(10) . .
O1 P2 O4 111.8(10) . .
O1 P2 O47 111.3(10) . .
O4 P2 O47 112.1(10) . .
O1 P2 O19 108.2(10) . .
O4 P2 O19 107.3(10) . .
O47 P2 O19 105.8(10) . .
P2 O1 W11 131.9(10) . .
P2 O1 W17 125.0(10) . .
W11 O1 W17 87.8(5) . .
P1 O2 W15 125.0(11) . .
P1 O2 W14 124.1(10) . .
W15 O2 W14 91.9(8) . .
P1 O2 W13 123.5(11) . .
W15 O2 W13 92.2(7) . .
W14 O2 W13 90.2(7) . .
P2 O4 W2 126.7(11) . .
P2 O4 W4 127.8(9) . .
W2 O4 W4 90.9(6) . .
P1 O6 W16 127.5(10) . .
P1 O6 W8 127.0(10) . .
W16 O6 W8 91.4(5) . .
P1 O7 W7 131.6(10) . .
P1 O7 W10 126.1(9) . .
W7 O7 W10 91.1(6) . .
W3 O8 W6 162.3(10) . .
W11 O9 W10 164.1(10) . .
W16 O10 W4 163.7(10) . .
W12 O13 W11 151.7(10) . .
W11 O14 W17 119.9(8) . .
W16 O16 W7 154.7(11) . .
W6 O17 W5 121.3(9) . .
Cu6 O18 W18 0.00(12) 1_455 1_455
Cu6 O18 W17 162.2(12) 1_455 .
W18 O18 W17 162.2(12) 1_455 .
P2 O19 W1 125.2(10) . .
P2 O19 W12 124.3(10) . .
W1 O19 W12 91.2(7) . .
P2 O19 W9 123.4(10) . .
W1 O19 W9 92.1(7) . .
W12 O19 W9 90.8(6) . .
W2 O20 W8 160.4(10) . .
W6 O21 W12 149.4(11) . .
W14 O22 W13 121.7(11) . .
W2 O23 W5 151.7(10) . .
W13 O24 W15 122.5(10) . .
W13 O25 W18 147.9(10) . .
W6 O26 W11 153.3(11) . .
W1 O27 Cu4 143.6(12) . .
W7 O28 W17 159.4(11) . .
W2 O29 W1 151.4(10) . .
W16 O31 W15 148.0(11) . .
W15 O32 W7 148.6(11) . .
W4 O33 W9 146.2(12) . .
W10 O34 W3 150.8(12) . .
W8 O36 W13 147.7(10) . .
W14 O37 W10 148.9(11) . .
W9 O38 W17 149.5(9) . .
W1 O39 W5 149.1(12) . .
W10 O40 W7 122.6(11) . .
W16 O41 W8 124.3(9) . .
P1 O42 W3 131.6(11) . .
P1 O42 W18 127.1(9) . .
W3 O42 W18 88.4(6) . .
W2 O43 W4 124.3(8) . .
W1 O44 W9 122.7(9) . .
W12 O45 W9 122.9(10) . .
W8 O46 W18 148.0(13) . .
P2 O47 W6 126.6(9) . .
P2 O47 W5 130.2(10) . .
W6 O47 W5 91.9(6) . .
W5 O51 W18 162.7(12) . .
W4 O57 W17 148.5(12) . .
W14 O58 W15 119.4(10) . .
W12 O59 W1 121.5(10) . .
W3 O61 W18 121.0(9) . .
W14 O62 W3 150.6(10) . .
N4 Cu1 N14 93.8(13) . .
N4 Cu1 N5 84.3(13) . .
N14 Cu1 N5 177.5(11) . .
N4 Cu1 N9 178.4(12) . .
N14 Cu1 N9 85.5(10) . .
N5 Cu1 N9 96.3(10) . .
N3 Cu2 N6 97.3(13) . .
N3 Cu2 N2 178.7(12) . .
N6 Cu2 N2 83.3(11) . .
N3 Cu2 N13 83.9(13) . .
N6 Cu2 N13 172.4(13) . .
N2 Cu2 N13 95.6(11) . .
N1 Cu3 N11 170.6(12) . .
N1 Cu3 N7 95.3(12) . .
N11 Cu3 N7 83.7(12) . .
N1 Cu3 N10 83.3(13) . .
N11 Cu3 N10 97.1(13) . .
N7 Cu3 N10 176.2(14) . .
N1 Cu3 O64 96.1(12) . .
N11 Cu3 O64 93.3(13) . .
N7 Cu3 O64 95.7(12) . .
N10 Cu3 O64 88.1(13) . .
N8 Cu4 N8 180.0(14) . 2_766
N8 Cu4 N12 88.0(15) . .
N8 Cu4 N12 92.0(15) 2_766 .
N8 Cu4 N12 92.0(15) . 2_766
N8 Cu4 N12 88.0(15) 2_766 2_766
N12 Cu4 N12 180(2) . 2_766
N8 Cu4 O27 90.0(14) . 2_766
N8 Cu4 O27 90.0(14) 2_766 2_766
N12 Cu4 O27 93.0(11) . 2_766
N12 Cu4 O27 87.0(11) 2_766 2_766
N8 Cu4 O27 90.0(14) . .
N8 Cu4 O27 90.0(14) 2_766 .
N12 Cu4 O27 87.0(11) . .
N12 Cu4 O27 93.0(11) 2_766 .
O27 Cu4 O27 180.000(3) 2_766 .
N15 Cu7 N15 180(4) . 2_675
N15 Cu7 N16 104(3) . .
N15 Cu7 N16 76(3) 2_675 .
N15 Cu7 N16 76(3) . 2_675
N15 Cu7 N16 104(3) 2_675 2_675
N16 Cu7 N16 180(5) . 2_675
C4 N1 Cu3 110(2) . .
C1 N2 Cu2 111.8(19) . .
C6 N3 Cu2 110(2) . .
C9 N4 Cu1 112(3) . .
C8 N5 Cu1 108(2) . .
C2 N6 Cu2 107(2) . .
C11 N7 Cu3 109(2) . .
C10 N8 Cu4 109(4) . .
C5 N9 Cu1 106(2) . .
C3 N10 Cu3 110(2) . .
C12 N11 Cu3 106(2) . .
C14 N12 Cu4 101(3) . .
C13 N13 Cu2 107(3) . .
C7 N14 Cu1 108(2) . .
C16 N15 Cu7 115(7) . .
C15 N16 Cu7 123(7) . .
C2 C1 N2 104(3) . .
N6 C2 C1 117(3) . .
N10 C3 C4 117(3) . .
N1 C4 C3 110(3) . .
N9 C5 C7 111(3) . .
N3 C6 C13 112(4) . .
C5 C7 N14 106(3) . .
N5 C8 C9 118(4) . .
N4 C9 C8 110(4) . .
C14 C10 N8 111(5) . .
C12 C11 N7 108(3) . .
C11 C12 N11 108(4) . .
N13 C13 C6 107(3) . .
C10 C14 N12 114(5) . .
C16 C15 N16 97(8) 2_675 .
C15 C16 N15 116(9) 2_675 .

loop_
_geom_bond_atom_site_label_1
_geom_bond_atom_site_label_2
_geom_bond_distance
_geom_bond_site_symmetry_2
W1 O27 1.76(2) .
W1 O44 1.920(17) .
W1 O39 1.922(18) .
W1 O29 1.935(17) .
W1 O59 1.964(17) .
W1 O19 2.36(2) .
W2 O56 1.710(16) .
W2 O43 1.859(16) .
W2 O20 1.87(2) .
W2 O23 1.901(16) .
W2 O29 1.904(18) .
W2 O4 2.375(16) .
W3 O52 1.723(18) .
W3 O61 1.865(18) .
W3 O8 1.893(19) .
W3 O34 1.933(18) .
W3 O62 2.00(2) .
W3 O42 2.320(16) .
W4 O5 1.710(17) .
W4 O57 1.803(17) .
W4 O10 1.90(2) .
W4 O33 1.90(2) .
W4 O43 1.990(16) .
W4 O4 2.403(17) .
W5 O3 1.728(19) .
W5 O51 1.86(2) .
W5 O23 1.913(16) .
W5 O17 1.945(15) .
W5 O39 1.97(2) .
W5 O47 2.352(17) .
W6 O49 1.726(17) .
W6 O26 1.876(18) .
W6 O21 1.900(19) .
W6 O17 1.918(17) .
W6 O8 1.922(19) .
W6 O47 2.334(17) .
W7 O54 1.73(2) .
W7 O28 1.86(2) .
W7 O16 1.912(18) .
W7 O40 1.926(19) .
W7 O32 2.037(19) .
W7 O7 2.341(18) .
W8 O55 1.711(17) .
W8 O46 1.834(18) .
W8 O36 1.90(2) .
W8 O20 1.951(19) .
W8 O41 1.968(19) .
W8 O6 2.394(16) .
W9 O11 1.745(19) .
W9 O38 1.838(18) .
W9 O33 1.934(19) .
W9 O45 1.960(19) .
W9 O44 1.987(17) .
W9 O19 2.405(18) .
W10 O48 1.744(17) .
W10 O34 1.892(19) .
W10 O9 1.902(19) .
W10 O40 1.92(2) .
W10 O37 1.927(19) .
W10 O7 2.383(16) .
W11 O12 1.702(18) .
W11 O14 1.842(16) .
W11 O9 1.895(19) .
W11 O13 1.94(2) .
W11 O26 1.949(17) .
W11 O1 2.303(16) .
W12 O50 1.732(19) .
W12 O13 1.905(19) .
W12 O45 1.919(19) .
W12 O59 1.920(19) .
W12 O21 1.935(18) .
W12 O19 2.382(17) .
W13 O30 1.717(18) .
W13 O25 1.79(2) .
W13 O36 1.936(18) .
W13 O24 1.95(2) .
W13 O22 1.975(19) .
W13 O2 2.423(19) .
W14 O60 1.715(19) .
W14 O62 1.84(2) .
W14 O37 1.913(18) .
W14 O22 1.925(19) .
W14 O58 1.952(19) .
W14 O2 2.38(2) .
W15 O53 1.69(2) .
W15 O32 1.854(17) .
W15 O31 1.93(2) .
W15 O24 1.96(2) .
W15 O58 1.982(17) .
W15 O2 2.34(2) .
W16 O35 1.750(18) .
W16 O41 1.863(18) .
W16 O16 1.888(18) .
W16 O10 1.90(2) .
W16 O31 1.92(2) .
W16 O6 2.340(17) .
W17 O28 1.91(2) .
W17 O38 1.945(19) .
W17 O14 1.953(15) .
W17 O57 1.959(16) .
W17 O18 2.04(2) .
W17 O1 2.432(17) .
W18 O51 1.91(2) .
W18 O61 1.932(19) .
W18 O46 1.943(19) .
W18 O18 1.99(2) 1_655
W18 O25 2.03(2) .
W18 O42 2.418(17) .
P1 O42 1.503(18) .
P1 O7 1.507(18) .
P1 O6 1.559(17) .
P1 O2 1.59(2) .
P2 O1 1.509(18) .
P2 O4 1.532(18) .
P2 O47 1.543(18) .
P2 O19 1.60(2) .
O18 Cu6 1.99(2) 1_455
O18 W18 1.99(2) 1_455
O27 Cu4 2.39(2) .
O64 Cu3 2.33(4) .
Cu1 N4 1.99(4) .
Cu1 N14 2.01(3) .
Cu1 N5 2.03(3) .
Cu1 N9 2.04(3) .
Cu2 N3 1.97(3) .
Cu2 N6 2.02(3) .
Cu2 N2 2.05(2) .
Cu2 N13 2.05(3) .
Cu3 N1 2.03(3) .
Cu3 N11 2.03(3) .
Cu3 N7 2.04(3) .
Cu3 N10 2.08(3) .
Cu4 N8 1.98(4) .
Cu4 N8 1.98(5) 2_766
Cu4 N12 2.00(3) .
Cu4 N12 2.00(3) 2_766
Cu4 O27 2.39(2) 2_766
Cu7 N15 1.88(7) .
Cu7 N15 1.88(7) 2_675
Cu7 N16 1.90(8) .
Cu7 N16 1.90(8) 2_675
N1 C4 1.46(4) .
N2 C1 1.54(5) .
N3 C6 1.44(6) .
N4 C9 1.45(6) .
N5 C8 1.43(5) .
N6 C2 1.39(4) .
N7 C11 1.48(5) .
N8 C10 1.398(10) .
N9 C5 1.47(5) .
N10 C3 1.41(5) .
N11 C12 1.56(5) .
N12 C14 1.61(7) .
N13 C13 1.399(10) .
N14 C7 1.51(5) .
N15 C16 1.41(2) .
N16 C15 1.40(2) .
C1 C2 1.48(5) .
C3 C4 1.51(5) .
C5 C7 1.51(5) .
C6 C13 1.508(19) .
C8 C9 1.45(6) .
C10 C14 1.37(7) .
C11 C12 1.44(6) .
C15 C16 1.39(11) 2_675
C16 C15 1.39(11) 2_675
